data_2227273
loop_
_publ_author_name
'Gowda, B. Thimme'
'Tokar\<c\'ik, Miroslav'
'Rodrigues, Vinola Z.'
'Ko\<z\'i\<sek, Jozef'
'Fuess, Hartmut'

_publ_section_title
;
 <i>N</i>,<i>N</i>'-Bis(2-chlorophenyl)propanediamide
;
_journal_coeditor_code BT5396
_journal_issue 11
_journal_name_full 'Acta Crystallographica Section E'
_journal_page_first o3038
_journal_paper_doi 10.1107/S1600536810044090
_journal_volume 66
_journal_year 2010
_chemical_formula_iupac 'C15 H12 Cl2 N2 O2'
_chemical_formula_moiety 'C15 H12 Cl2 N2 O2'
_chemical_formula_sum 'C15 H12 Cl2 N2 O2'
_chemical_formula_weight 323.17
_chemical_name_systematic
;
<i>N</i>,<i>N</i>'-Bis(2-chlorophenyl)propanediamide
;
_space_group_IT_number 14
_symmetry_cell_setting monoclinic
_symmetry_space_group_name_Hall '-P 2ybc'
_symmetry_space_group_name_H-M 'P 1 21/c 1'
_atom_sites_solution_hydrogens geom
_atom_sites_solution_primary direct
_atom_sites_solution_secondary difmap
_audit_creation_method 'WinGX routine CIF_UPDATE'
_cell_angle_alpha 90
_cell_angle_beta 104.027(7)
_cell_angle_gamma 90
_cell_formula_units_Z 4
_cell_length_a 13.8819(9)
_cell_length_b 15.3556(10)
_cell_length_c 7.0316(5)
_cell_measurement_reflns_used 6793
_cell_measurement_temperature 295(2)
_cell_measurement_theta_max 29.3359
_cell_measurement_theta_min 3.6924
_cell_volume 1454.20(17)
_computing_cell_refinement
;
CrysAlis Pro (Oxford Diffraction, 2009)
;
_computing_data_collection
;
CrysAlis Pro (Oxford Diffraction, 2009)
;
_computing_data_reduction
;
CrysAlis Pro (Oxford Diffraction, 2009)
;
_computing_molecular_graphics
;
ORTEP-3 (Farrugia, 1997) and DIAMOND (Brandenburg, 2002)
;
_computing_publication_material
;
SHELXL97 (Sheldrick, 2008), PLATON (Spek, 2009) and WinGX
(Farrugia, 1999)
;
_computing_structure_refinement 'SHELXL97 (Sheldrick, 2008)'
_computing_structure_solution 'SHELXS97 (Sheldrick, 2008)'
_diffrn_ambient_temperature 295(2)
_diffrn_detector_area_resol_mean 10.434
_diffrn_measured_fraction_theta_full 0.999
_diffrn_measured_fraction_theta_max 0.999
_diffrn_measurement_device_type 'Oxford Diffraction Gemini R CCD'
_diffrn_measurement_method \w
_diffrn_radiation_monochromator graphite
_diffrn_radiation_type MoK\a
_diffrn_radiation_wavelength 0.71073
_diffrn_reflns_av_R_equivalents 0.0423
_diffrn_reflns_limit_h_max 16
_diffrn_reflns_limit_h_min -15
_diffrn_reflns_limit_k_max 18
_diffrn_reflns_limit_k_min -15
_diffrn_reflns_limit_l_max 8
_diffrn_reflns_limit_l_min -8
_diffrn_reflns_number 13088
_diffrn_reflns_theta_full 25.4
_diffrn_reflns_theta_max 25.4
_diffrn_reflns_theta_min 2.65
_diffrn_standards_number 0
_exptl_absorpt_coefficient_mu 0.451
_exptl_absorpt_correction_T_max 0.938
_exptl_absorpt_correction_T_min 0.743
_exptl_absorpt_correction_type analytical
_exptl_absorpt_process_details
;
(CrysAlis Pro; Oxford Diffraction, 2009)
;
_exptl_crystal_colour colorless
_exptl_crystal_density_diffrn 1.476
_exptl_crystal_density_method 'not measured'
_exptl_crystal_description block
_exptl_crystal_F_000 664
_exptl_crystal_size_max 0.57
_exptl_crystal_size_mid 0.54
_exptl_crystal_size_min 0.145
_refine_diff_density_max 0.185
_refine_diff_density_min -0.386
_refine_ls_extinction_method none
_refine_ls_goodness_of_fit_ref 1.031
_refine_ls_hydrogen_treatment constr
_refine_ls_matrix_type full
_refine_ls_number_parameters 190
_refine_ls_number_reflns 2687
_refine_ls_number_restraints 0
_refine_ls_restrained_S_all 1.031
_refine_ls_R_factor_all 0.0637
_refine_ls_R_factor_gt 0.044
_refine_ls_shift/su_max 0.001
_refine_ls_shift/su_mean 0.000
_refine_ls_structure_factor_coef Fsqd
_refine_ls_weighting_details 'calc w=1/[\s^2^(Fo^2^)+(0.0805P)^2^] where P=(Fo^2^+2Fc^2^)/3'
_refine_ls_weighting_scheme calc
_refine_ls_wR_factor_gt 0.1196
_refine_ls_wR_factor_ref 0.1268
_reflns_number_gt 1930
_reflns_number_total 2687
_reflns_threshold_expression I>2\s(I)
_cod_data_source_file bt5396.cif
_cod_data_source_block I
_cod_original_cell_volume 1454.19(17)
_cod_original_sg_symbol_H-M 'P 21/c'
_cod_database_code 2227273
_cod_database_fobs_code 2227273

loop_
_symmetry_equiv_pos_as_xyz
'x, y, z'
'-x, y+1/2, -z+1/2'
'-x, -y, -z'
'x, -y-1/2, z-1/2'

loop_
_atom_site_type_symbol
_atom_site_label
_atom_site_fract_x
_atom_site_fract_y
_atom_site_fract_z
_atom_site_U_iso_or_equiv
_atom_site_adp_type
_atom_site_calc_flag
_atom_site_refinement_flags
_atom_site_occupancy
_atom_site_disorder_assembly
_atom_site_disorder_group
C C1 -0.19293(15) 0.77176(14) 0.5062(3) 0.0449(5) Uani d . 1 . .
C C2 -0.19188(15) 0.86196(14) 0.4842(3) 0.0469(5) Uani d . 1 . .
C C3 -0.27859(19) 0.90983(16) 0.4347(3) 0.0582(6) Uani d . 1 . .
H H3 -0.2764 0.97 0.422 0.07 Uiso calc R 1 . .
C C4 -0.36823(18) 0.86717(19) 0.4044(4) 0.0666(7) Uani d . 1 . .
H H4 -0.4272 0.8986 0.3704 0.08 Uiso calc R 1 . .
C C5 -0.37089(17) 0.77888(18) 0.4241(4) 0.0635(7) Uani d . 1 . .
H H5 -0.4319 0.7508 0.4031 0.076 Uiso calc R 1 . .
C C6 -0.28444(16) 0.73034(16) 0.4747(3) 0.0543(6) Uani d . 1 . .
H H6 -0.2876 0.6702 0.4875 0.065 Uiso calc R 1 . .
C C7 -0.08275(16) 0.64231(14) 0.5353(3) 0.0444(5) Uani d . 1 . .
C C8 0.02513(16) 0.61601(14) 0.6081(3) 0.0465(5) Uani d . 1 . .
H H8A 0.0515 0.6411 0.7369 0.056 Uiso calc R 1 . .
H H8B 0.0292 0.5531 0.6211 0.056 Uiso calc R 1 . .
C C9 0.08797(15) 0.64552(15) 0.4718(3) 0.0437(5) Uani d . 1 . .
C C10 0.23819(17) 0.60854(14) 0.3636(3) 0.0494(5) Uani d . 1 . .
C C11 0.33523(18) 0.58501(16) 0.4524(3) 0.0567(6) Uani d . 1 . .
C C12 0.4116(2) 0.60164(18) 0.3623(4) 0.0701(7) Uani d . 1 . .
H H12 0.4763 0.585 0.4224 0.084 Uiso calc R 1 . .
C C13 0.3912(2) 0.6429(2) 0.1836(4) 0.0764(8) Uani d . 1 . .
H H13 0.4422 0.6547 0.1228 0.092 Uiso calc R 1 . .
C C14 0.2958(2) 0.66657(18) 0.0949(4) 0.0710(7) Uani d . 1 . .
H H14 0.2825 0.6947 -0.0258 0.085 Uiso calc R 1 . .
C C15 0.21891(19) 0.64911(16) 0.1830(4) 0.0595(6) Uani d . 1 . .
H H15 0.1542 0.6647 0.1206 0.071 Uiso calc R 1 . .
N N1 -0.10196(12) 0.72631(11) 0.5652(3) 0.0479(4) Uani d . 1 . .
H H1N -0.0523 0.7564 0.6287 0.057 Uiso calc R 1 . .
N N2 0.16193(13) 0.59006(12) 0.4599(3) 0.0514(5) Uani d . 1 . .
H H2N 0.1627 0.5399 0.5148 0.062 Uiso calc R 1 . .
O O1 -0.14642(13) 0.59039(10) 0.4540(3) 0.0607(4) Uani d . 1 . .
O O2 0.07446(11) 0.71541(10) 0.3868(2) 0.0543(4) Uani d . 1 . .
Cl Cl1 -0.07891(4) 0.91714(4) 0.52012(9) 0.0599(2) Uani d . 1 . .
Cl Cl2 0.36153(5) 0.53220(6) 0.67829(10) 0.0792(3) Uani d . 1 . .

loop_
_atom_site_aniso_label
_atom_site_aniso_U_11
_atom_site_aniso_U_22
_atom_site_aniso_U_33
_atom_site_aniso_U_12
_atom_site_aniso_U_13
_atom_site_aniso_U_23
C1 0.0449(12) 0.0454(14) 0.0446(11) 0.0017(9) 0.0115(9) -0.0026(9)
C2 0.0521(13) 0.0417(14) 0.0490(12) 0.0019(10) 0.0164(10) -0.0002(9)
C3 0.0653(16) 0.0489(15) 0.0625(15) 0.0124(12) 0.0192(12) 0.0028(11)
C4 0.0545(15) 0.072(2) 0.0730(17) 0.0135(13) 0.0144(12) 0.0016(13)
C5 0.0466(13) 0.074(2) 0.0698(16) -0.0023(12) 0.0144(11) -0.0043(13)
C6 0.0515(13) 0.0530(15) 0.0605(13) -0.0026(11) 0.0173(11) -0.0016(11)
C7 0.0541(13) 0.0376(13) 0.0424(11) -0.0014(10) 0.0134(10) 0.0026(9)
C8 0.0534(13) 0.0413(13) 0.0449(11) 0.0057(10) 0.0121(10) 0.0009(9)
C9 0.0464(12) 0.0392(13) 0.0438(11) -0.0002(10) 0.0075(9) -0.0033(9)
C10 0.0526(13) 0.0401(13) 0.0584(13) 0.0017(10) 0.0189(10) -0.0028(10)
C11 0.0546(14) 0.0564(16) 0.0598(14) -0.0020(11) 0.0151(11) -0.0047(11)
C12 0.0548(15) 0.077(2) 0.0827(19) -0.0055(13) 0.0240(14) -0.0054(15)
C13 0.0774(19) 0.077(2) 0.088(2) -0.0130(16) 0.0453(16) -0.0037(16)
C14 0.091(2) 0.0587(17) 0.0704(16) -0.0004(14) 0.0334(15) 0.0047(13)
C15 0.0691(16) 0.0501(14) 0.0620(14) 0.0044(12) 0.0210(12) 0.0043(11)
N1 0.0429(10) 0.0368(11) 0.0623(11) -0.0002(8) 0.0096(8) -0.0050(8)
N2 0.0529(11) 0.0420(11) 0.0614(11) 0.0048(8) 0.0178(9) 0.0070(8)
O1 0.0604(10) 0.0435(10) 0.0734(11) -0.0032(8) 0.0069(8) -0.0059(8)
O2 0.0569(9) 0.0424(10) 0.0649(9) 0.0056(7) 0.0172(7) 0.0097(7)
Cl1 0.0637(4) 0.0444(4) 0.0747(4) -0.0066(3) 0.0230(3) -0.0025(3)
Cl2 0.0572(4) 0.1069(6) 0.0703(5) 0.0077(3) 0.0092(3) 0.0168(4)

loop_
_atom_type_symbol
_atom_type_description
_atom_type_scat_dispersion_real
_atom_type_scat_dispersion_imag
_atom_type_scat_source
C C 0.0033 0.0016 'International Tables Vol C Tables 4.2.6.8 and 6.1.1.4'
H H 0 0 'International Tables Vol C Tables 4.2.6.8 and 6.1.1.4'
N N 0.0061 0.0033 'International Tables Vol C Tables 4.2.6.8 and 6.1.1.4'
O O 0.0106 0.006 'International Tables Vol C Tables 4.2.6.8 and 6.1.1.4'
Cl Cl 0.1484 0.1585 'International Tables Vol C Tables 4.2.6.8 and 6.1.1.4'

loop_
_geom_angle_atom_site_label_1
_geom_angle_atom_site_label_2
_geom_angle_atom_site_label_3
_geom_angle_site_symmetry_1
_geom_angle_site_symmetry_3
_geom_angle
_geom_angle_publ_flag
C6 C1 C2 . . 118.09(19) ?
C6 C1 N1 . . 122.5(2) ?
C2 C1 N1 . . 119.36(18) ?
C3 C2 C1 . . 121.7(2) ?
C3 C2 Cl1 . . 118.39(18) ?
C1 C2 Cl1 . . 119.95(16) ?
C4 C3 C2 . . 119.1(2) ?
C4 C3 H3 . . 120.5 ?
C2 C3 H3 . . 120.5 ?
C5 C4 C3 . . 120.2(2) ?
C5 C4 H4 . . 119.9 ?
C3 C4 H4 . . 119.9 ?
C4 C5 C6 . . 121.2(2) ?
C4 C5 H5 . . 119.4 ?
C6 C5 H5 . . 119.4 ?
C5 C6 C1 . . 119.8(2) ?
C5 C6 H6 . . 120.1 ?
C1 C6 H6 . . 120.1 ?
O1 C7 N1 . . 123.4(2) ?
O1 C7 C8 . . 121.79(19) ?
N1 C7 C8 . . 114.84(19) ?
C9 C8 C7 . . 112.33(17) ?
C9 C8 H8A . . 109.1 ?
C7 C8 H8A . . 109.1 ?
C9 C8 H8B . . 109.1 ?
C7 C8 H8B . . 109.1 ?
H8A C8 H8B . . 107.9 ?
O2 C9 N2 . . 123.54(19) ?
O2 C9 C8 . . 121.98(18) ?
N2 C9 C8 . . 114.42(19) ?
C15 C10 C11 . . 118.8(2) ?
C15 C10 N2 . . 121.9(2) ?
C11 C10 N2 . . 119.3(2) ?
C12 C11 C10 . . 120.9(2) ?
C12 C11 Cl2 . . 119.2(2) ?
C10 C11 Cl2 . . 119.83(18) ?
C13 C12 C11 . . 119.5(3) ?
C13 C12 H12 . . 120.3 ?
C11 C12 H12 . . 120.3 ?
C14 C13 C12 . . 120.1(3) ?
C14 C13 H13 . . 119.9 ?
C12 C13 H13 . . 119.9 ?
C13 C14 C15 . . 120.7(3) ?
C13 C14 H14 . . 119.7 ?
C15 C14 H14 . . 119.7 ?
C10 C15 C14 . . 120.0(2) ?
C10 C15 H15 . . 120 ?
C14 C15 H15 . . 120 ?
C7 N1 C1 . . 128.66(18) ?
C7 N1 H1N . . 115.7 ?
C1 N1 H1N . . 115.7 ?
C9 N2 C10 . . 124.75(19) ?
C9 N2 H2N . . 117.6 ?
C10 N2 H2N . . 117.6 ?

loop_
_geom_bond_atom_site_label_1
_geom_bond_atom_site_label_2
_geom_bond_site_symmetry_2
_geom_bond_distance
_geom_bond_publ_flag
C1 C6 . 1.390(3) ?
C1 C2 . 1.394(3) ?
C1 N1 . 1.414(3) ?
C2 C3 . 1.381(3) ?
C2 Cl1 . 1.746(2) ?
C3 C4 . 1.376(3) ?
C3 H3 . 0.93 ?
C4 C5 . 1.364(4) ?
C4 H4 . 0.93 ?
C5 C6 . 1.384(3) ?
C5 H5 . 0.93 ?
C6 H6 . 0.93 ?
C7 O1 . 1.224(2) ?
C7 N1 . 1.344(3) ?
C7 C8 . 1.515(3) ?
C8 C9 . 1.514(3) ?
C8 H8A . 0.97 ?
C8 H8B . 0.97 ?
C9 O2 . 1.221(3) ?
C9 N2 . 1.352(3) ?
C10 C15 . 1.381(3) ?
C10 C11 . 1.388(3) ?
C10 N2 . 1.417(3) ?
C11 C12 . 1.385(3) ?
C11 Cl2 . 1.742(2) ?
C12 C13 . 1.374(4) ?
C12 H12 . 0.93 ?
C13 C14 . 1.370(4) ?
C13 H13 . 0.93 ?
C14 C15 . 1.384(3) ?
C14 H14 . 0.93 ?
C15 H15 . 0.93 ?
N1 H1N . 0.86 ?
N2 H2N . 0.86 ?

loop_
_geom_hbond_atom_site_label_D
_geom_hbond_atom_site_label_H
_geom_hbond_atom_site_label_A
_geom_hbond_site_symmetry_A
_geom_hbond_distance_DH
_geom_hbond_distance_HA
_geom_hbond_distance_DA
_geom_hbond_angle_DHA
N1 H1N O2 4_576 0.86 2.24 3.038(2) 154
N2 H2N O1 3_566 0.86 2.03 2.856(2) 160
C8 H8A O2 4_576 0.97 2.43 3.219(3) 138
C15 H15 O2 4_575 0.93 2.54 3.265(3) 135
C3 H3 Cg2 2 0.93 2.74 3.608(2) 155
C6 H6 O1 . 0.93 2.37 2.906(3) 116
C15 H15 O2 . 0.93 2.52 2.916(3) 106
N1 H1N Cl1 . 0.86 2.58 2.9730(18) 109

loop_
_geom_torsion_atom_site_label_1
_geom_torsion_atom_site_label_2
_geom_torsion_atom_site_label_3
_geom_torsion_atom_site_label_4
_geom_torsion_site_symmetry_1
_geom_torsion_site_symmetry_2
_geom_torsion_site_symmetry_3
_geom_torsion_site_symmetry_4
_geom_torsion
_geom_torsion_publ_flag
C6 C1 C2 C3 . . . . 0.7(3) ?
N1 C1 C2 C3 . . . . -177.32(19) ?
C6 C1 C2 Cl1 . . . . -179.48(15) ?
N1 C1 C2 Cl1 . . . . 2.5(3) ?
C1 C2 C3 C4 . . . . -0.7(3) ?
Cl1 C2 C3 C4 . . . . 179.50(18) ?
C2 C3 C4 C5 . . . . 0.3(4) ?
C3 C4 C5 C6 . . . . 0.0(4) ?
C4 C5 C6 C1 . . . . 0.0(4) ?
C2 C1 C6 C5 . . . . -0.4(3) ?
N1 C1 C6 C5 . . . . 177.61(19) ?
O1 C7 C8 C9 . . . . 101.8(2) ?
N1 C7 C8 C9 . . . . -77.5(2) ?
C7 C8 C9 O2 . . . . 37.4(3) ?
C7 C8 C9 N2 . . . . -145.36(18) ?
C15 C10 C11 C12 . . . . 0.0(4) ?
N2 C10 C11 C12 . . . . 179.7(2) ?
C15 C10 C11 Cl2 . . . . -178.97(18) ?
N2 C10 C11 Cl2 . . . . 0.8(3) ?
C10 C11 C12 C13 . . . . 0.7(4) ?
Cl2 C11 C12 C13 . . . . 179.7(2) ?
C11 C12 C13 C14 . . . . -0.5(4) ?
C12 C13 C14 C15 . . . . -0.3(4) ?
C11 C10 C15 C14 . . . . -0.8(4) ?
N2 C10 C15 C14 . . . . 179.5(2) ?
C13 C14 C15 C10 . . . . 1.0(4) ?
O1 C7 N1 C1 . . . . -2.9(3) ?
C8 C7 N1 C1 . . . . 176.46(18) ?
C6 C1 N1 C7 . . . . 26.0(3) ?
C2 C1 N1 C7 . . . . -156.1(2) ?
O2 C9 N2 C10 . . . . 6.1(3) ?
C8 C9 N2 C10 . . . . -171.12(19) ?
C15 C10 N2 C9 . . . . -43.0(3) ?
C11 C10 N2 C9 . . . . 137.2(2) ?

loop_
_cod_related_entry_id
_cod_related_entry_database
_cod_related_entry_code
1 ChemSpider 1227113
